data_2000741
loop_
_publ_author_name
'Barris, G. C.'
'Mackay, K. M.'
'Nicholson, B. K.'

_publ_section_title
;Structure of tetraethylammonium
 nonacarbonyl-\m~3~-{[dichloro(undecacarbonylcobaltio)silyl]oxymethylidyne}-tricobaltate,
 [Et~4~N][Cl~2~SiCo~7~(CO)~21~]
;
_journal_issue 7
_journal_name_full 'Acta Crystallographica Section C'
_journal_page_first 1204
_journal_page_last 1207
_journal_paper_doi 10.1107/S0108270191013641
_journal_volume 48
_journal_year 1992
_chemical_formula_moiety 'C29 H20 Cl2 Co7 N1 O21 Si1'
_chemical_formula_sum 'C29 H20 Cl2 Co7 N O21 Si'
_chemical_formula_weight 1230
_space_group_crystal_system monoclinic
_space_group_IT_number 14
_space_group_name_Hall '-P 2ybc'
_space_group_name_H-M_alt 'P 1 21/c 1'
_cell_angle_alpha 90
_cell_angle_beta 95.28(4)
_cell_angle_gamma 90
_cell_formula_units_Z 4
_cell_length_a 9.110(4)
_cell_length_b 22.472(9)
_cell_length_c 21.010(10)
_cell_volume 4283(3)
_diffrn_radiation_type Mo
_diffrn_radiation_wavelength 0.7107
_exptl_absorpt_coefficient_mu 2.9
_exptl_crystal_density_diffrn 1.91
_exptl_crystal_F_000 2424
_cod_data_source_file li0098.cif
_cod_data_source_block li0098a
_cod_depositor_comments
;
 Updating space group information and adding the symmetry operation list.

 Antanas Vaitkus,
 2018-06-15
;
_cod_original_sg_symbol_H-M 'P 21/c'
_cod_original_formula_sum 'C29 H20 Cl2 Co7 N1 O21 Si1'
_cod_database_code 2000741

loop_
_space_group_symop_id
_space_group_symop_operation_xyz
1 x,y,z
2 -x,y+1/2,-z+1/2
3 -x,-y,-z
4 x,-y+1/2,z+1/2

loop_
_atom_site_label
_atom_site_fract_x
_atom_site_fract_y
_atom_site_fract_z
_atom_site_U_iso_or_equiv
Co(1) .3405(2) .60320(10) .39490(10) .016
Co(2) .1140(2) .53890(10) .39580(10) .018
Co(3) .0855(2) .64700(10) .37860(10) .020
Co(4) .1719(2) .58470(10) .29430(10) .016
Co(5) -.1189(2) .73590(10) .09550(10) .023
Co(6) -.3149(2) .65930(10) .09240(10) .020
Co(7) -.0915(2) .64280(10) .03460(10) .024
Si(1) -.0160(5) .5747(2) .2208(2) .019
Cl(1) -.2277(4) .5613(2) .2489(2) .024
Cl(2) -.0006(4) .5059(2) .1542(2) .028
O(1) -.0370(10) .6351(4) .1751(5) .019(3)
O(11) .4260(10) .6142(5) .5325(6) .041(3)
O(12) .5330(10) .5078(5) .3539(5) .028(3)
O(13) .4810(10) .7106(5) .3504(6) .034(3)
O(21) .2830(10) .4621(5) .4873(6) .036(3)
O(22) -.1650(10) .4736(5) .3893(6) .038(3)
O(23) .0380(10) .6074(5) .5073(6) .036(3)
O(24) .2000(10) .4545(4) .2986(5) .025(3)
O(31) .1810(10) .7550(5) .4445(6) .036(3)
O(32) -.225(2) .6774(6) .3448(7) .059(4)
O(34) .1690(10) .7123(5) .2640(5) .029(3)
O(41) .3740(10) .5723(5) .1966(6) .036(3)
O(51) -.2630(10) .8207(5) -.0004(6) .050(4)
O(52) -.1730(10) .7854(5) .2201(6) .049(4)
O(53) .1950(10) .7657(5) .1007(6) .043(3)
O(61) -.5020(10) .7160(3) -.0135(7) .050(4)
O(62) -.4280(10) .5377(5) .0883(6) .041(3)
O(63) -.4530(10) .6957(5) .2072(6) .040(3)
O(71) -.1560(10) .7037(6) -.0902(7) .058(4)
O(72) -.1710(10) .5213(5) -.0034(6) .041(3)
O(73) .2270(10) .6239(5) .0568(6) .046(3)
C(1) -.114(2) .6542(7) .1227(8) .021(4)
C(11) .390(2) .6104(7) .4793(8) .022(4)
C(12) .460(2) .5454(7) .3708(7) .018(4)
C(13) .427(2) .6687(7) .3675(8) .021(4)
C(21) .217(2) .4932(7) .4497(9) .029(4)
C(22) -.055(2) .5007(7) .3916(8) .029(4)
C(23) .065(2) .6018(7) .4531(8) .020(4)
C(24) .175(2) .5031(7) .3165(7) .017(4)
C(31) .141(2) .7130(7) .4188(7) .018(4)
C(32) -.102(2) .6631(8) .3606(9) .037(5)
C(34) .152(2) .6686(7) .2936(8) .020(4)
C(41) .295(2) .5781(7) .2344(8) .025(4)
C(51) -.204(2) .7884(8) .0382(9) .033(5)
C(52) -.151(2) .7679(7) .1696(8) .020(4)
C(53) .072(2) .7551(7) .0975(8) .033(5)
C(61) -.430(2) .6933(8) .0279(9) .038(5)
C(62) -.384(2) .5841(8) .0911(8) .028(4)
C(63) -.399(2) .6820(7) .1627(9) .029(4)
C(71) -.133(2) .6789(7) -.0417(9) .0294(4)
C(72) -.139(2) .5694(8) .0122(9) .032(5)
C(73) .100(2) .6320(7) .0461(9) .037(5)
N(1) .3950(10) .8772(5) .2859(6) .021(3)
C(81) .509(2) .9266(6) .2981(8) .023(4)
C(82) .653(2) .9069(8) .3332(9) .042(5)
C(83) .364(2) .8476(8) .3494(8) .036(5)
C(84) .308(2) .8897(8) .3968(9) .46(5)
C(85) .257(2) .9057(7) .2547(8) .034(5)
C(86) .127(2) .8661(8) .2394(9) .042(5)
C(87) .450(2) .8285(6) .2443(7) .021(4)
C(88) .481(2) .8500(8) .1791(8) .040(5)
H(811) .462(2) .9608(6) .3260(8) ?
H(812) .533(2) .9447(6) .2525(8) ?
H(821) .689(2) .9526(8) .3321(9) ?
H(822) .735(2) .8784(8) .3153(9) ?
H(823) .637(2) .8945(8) .3817(9) ?
H(831) .466(2) .8281(8) .3707(8) ?
H(832) .283(2) .8131(8) .3393(8) ?
H(841) .274(2) .8690(8) .4394(9) ?
H(842) .212(2) .9038(8) .3667(9) ?
H(843) .376(2) .9279(8) .4099(9) ?
H(851) .284(2) .9255(7) .2104(8) ?
H(852) .225(2) .9402(7) .2864(8) ?
H(861) .041(2) .8971(8) .2228(9) ?
H(862) .098(2) .8447(8) .2825(9) ?
H(863) .139(2) .8329(8) .2030(9) ?
H(871) .367(2) .7941(6) .2385(7) ?
H(872) .550(2) .8101(6) .2679(7) ?
H(881) .494(2) .8076(8) .1561(8) ?
H(882) .577(2) .8773(8) .1737(8) ?
H(883) .384(2) .8722(8) .1573(8) ?

loop_
_geom_bond_atom_site_label_1
_geom_bond_atom_site_label_2
_geom_bond_distance
Co(1) Co(2) 2.521(3)
Co(1) Co(3) 2.517(3)
Co(1) Co(4) 2.530(3)
Co(1) C(11) 1.80(2)
Co(1) C(12) 1.80(2)
Co(1) C(13) 1.79(2)
Co(2) Co(3) 2.466(3)
Co(2) Co(4) 2.469(3)
Co(2) C(21) 1.74(2)
Co(2) C(22) 1.76(2)
Co(2) C(23) 1.94(2)
Co(2) C(24) 1.98(2)
Co(3) Co(4) 2.444(3)
Co(3) C(23) 1.89(2)
Co(3) C(31) 1.76(2)
Co(3) C(32) 1.75(2)
Co(3) C(34) 2.00(2)
Co(4) Si(1) 2.209(5)
Co(4) C(24) 1.89(2)
Co(4) C(34) 1.90(2)
Co(4) C(41) 1.77(2)
Co(5) Co(6) 2.477(3)
Co(5) Co(7) 2.478(3)
Co(5) C(1) 1.92(2)
Co(5) C(51) 1.81(2)
Co(5) C(52) 1.76(2)
Co(5) C(53) 1.79(2)
Co(6) Co(7) 2.493(3)
Co(6) C(1) 1.89(2)
Co(6) C(61) 1.81(2)
Co(6) C(62) 1.80(2)
Co(6) C(63) 1.80(2)
Co(7) C(1) 1.90(2)
Co(7) C(71) 1.81(2)
Co(7) C(72) 1.76(2)
Co(7) C(73) 1.76(2)
Si(1) Cl(1) 2.089(5)
Si(1) Cl(2) 2.100(6)
Si(1) O(1) 1.670(10)
O(1) C(1) 1.32(2)
O(11) C(11) 1.14(2)
O(12) C(12) 1.15(2)
O(13) C(13) 1.14(2)
O(21) C(21) 1.18(2)
O(22) C(22) 1.17(2)
O(23) C(23) 1.19(2)
O(24) C(24) 1.18(2)
O(31) C(31) 1.13(2)
O(32) C(32) 1.18(2)
O(34) C(34) 1.18(2)
O(41) C(41) 1.13(2)
O(51) C(51) 1.18(2)
O(52) C(52) 1.17(2)
O(53) C(53) 1.14(2)
O(61) C(61) 1.16(2)
O(62) C(62) 1.12(2)
O(63) C(63) 1.14(2)
O(71) C(71) 1.16(2)
O(72) C(72) 1.16(2)
O(73) C(73) 1.17(2)
N(1) C(81) 1.52(2)
N(1) C(83) 1.54(2)
N(1) C(85) 1.51(2)
N(1) C(87) 1.51(2)
C(81) C(82) 1.50(2)
C(83) C(84) 1.50(2)
C(85) C(86) 1.50(2)
C(87) C(88) 1.50(2)
